data_7216550
loop_
_publ_author_name
'Gao, Qiao'
'Li, Fengyan'
'Sun, Minghui'
'Xu, Lin'
'Wang, Yuchao'
'Bai, Jie'

_publ_section_title
;
 Multidimensional all-inorganic frameworks based on new molybdovanadate
 cluster of [VMo7O28]9&#x2212;with Cu(ii) linker showing semiconducting
 behavior
;
_journal_issue 33
_journal_name_full CrystEngComm
_journal_page_first 7681
_journal_paper_doi 10.1039/C4CE00831F
_journal_volume 16
_journal_year 2014
_chemical_formula_sum 'Cu17 H290 Mo46 N19 Na O317 V18'
_chemical_formula_weight 12063.84
_chemical_name_systematic
;
 ?
;
_space_group_IT_number 58
_symmetry_cell_setting orthorhombic
_symmetry_space_group_name_Hall '-P 2 2n'
_symmetry_space_group_name_H-M 'P n n m'
_atom_sites_solution_hydrogens none
_atom_sites_solution_primary direct
_atom_sites_solution_secondary difmap
_audit_creation_method SHELXL-97
_cell_angle_alpha 90.00
_cell_angle_beta 90.00
_cell_angle_gamma 90.00
_cell_formula_units_Z 2
_cell_length_a 28.2107(14)
_cell_length_b 23.9375(12)
_cell_length_c 26.1899(13)
_cell_measurement_reflns_used 7150
_cell_measurement_temperature 293(2)
_cell_measurement_theta_max 21.1
_cell_measurement_theta_min 2.223
_cell_volume 17685.9(15)
_computing_cell_refinement 'Bruker XSCANS'
_computing_data_collection 'Bruker XSCANS'
_computing_data_reduction 'Bruker SHELXTL'
_computing_molecular_graphics 'Bruker SHELXTL'
_computing_publication_material 'Bruker SHELXTL'
_computing_structure_refinement 'Bruker SHELXTL'
_computing_structure_solution 'Bruker SHELXTL'
_diffrn_ambient_temperature 293(2)
_diffrn_measured_fraction_theta_full 0.999
_diffrn_measured_fraction_theta_max 0.999
_diffrn_measurement_device_type 'Bruker P4'
_diffrn_measurement_method '\w scans'
_diffrn_radiation_monochromator graphite
_diffrn_radiation_source 'fine-focus sealed tube'
_diffrn_radiation_type MoK\a
_diffrn_radiation_wavelength 0.71073
_diffrn_reflns_av_R_equivalents 0.0850
_diffrn_reflns_av_sigmaI/netI 0.0679
_diffrn_reflns_limit_h_max 29
_diffrn_reflns_limit_h_min -33
_diffrn_reflns_limit_k_max 28
_diffrn_reflns_limit_k_min -25
_diffrn_reflns_limit_l_max 31
_diffrn_reflns_limit_l_min -31
_diffrn_reflns_number 90153
_diffrn_reflns_theta_full 25.00
_diffrn_reflns_theta_max 25.00
_diffrn_reflns_theta_min 1.85
_exptl_absorpt_coefficient_mu 3.120
_exptl_absorpt_correction_T_max 0.732
_exptl_absorpt_correction_T_min 0.673
_exptl_absorpt_correction_type multi-scan
_exptl_crystal_colour green
_exptl_crystal_density_diffrn 2.188
_exptl_crystal_density_method 'not measured'
_exptl_crystal_description block
_exptl_crystal_F_000 11178
_exptl_crystal_size_max 0.1
_exptl_crystal_size_mid 0.13
_exptl_crystal_size_min 0.1
_platon_squeeze_details
;
;
_refine_diff_density_max 1.305
_refine_diff_density_min -2.413
_refine_diff_density_rms 0.213
_refine_ls_extinction_method none
_refine_ls_goodness_of_fit_ref 1.061
_refine_ls_hydrogen_treatment none
_refine_ls_matrix_type full
_refine_ls_number_parameters 940
_refine_ls_number_reflns 15938
_refine_ls_number_restraints 21
_refine_ls_restrained_S_all 1.061
_refine_ls_R_factor_all 0.1028
_refine_ls_R_factor_gt 0.0657
_refine_ls_shift/su_max 0.069
_refine_ls_shift/su_mean 0.001
_refine_ls_structure_factor_coef Fsqd
_refine_ls_weighting_details 'calc w=1/[\s^2^(Fo^2^)+(0.0300P)^2^+350.0000P] where P=(Fo^2^+2Fc^2^)/3'
_refine_ls_weighting_scheme calc
_refine_ls_wR_factor_gt 0.1454
_refine_ls_wR_factor_ref 0.1569
_reflns_number_gt 9973
_reflns_number_total 15938
_reflns_threshold_expression >2sigma(I)
_cod_data_source_file c4ce00831f2.cif
_cod_data_source_block x
_cod_depositor_comments
;
The following automatic conversions were performed:

'_symmetry_cell_setting' value 'Orthorhombic' changed to
'orthorhombic' according to
/usr/data/users/saulius/crontab/automatic-downloads/rss-feeds/RSC/lib/dictionaries/cif_core.dic
dictionary named 'cif_core.dic' version 2.4.2 from 2011-04-26.

Automatic conversion script
Id: cif_fix_values 2281 2013-09-26 08:29:07Z andrius 

 Adding full bibliography for 7216550--7216552.cif.
;
_cod_original_sg_symbol_H-M 'Pnnm '
_cod_original_formula_sum 'H290 Cu17 Mo46 N19 Na O317 V18'
_cod_database_code 7216550

loop_
_symmetry_equiv_pos_as_xyz
'x, y, z'
'-x, -y, z'
'-x+1/2, y+1/2, -z+1/2'
'x+1/2, -y+1/2, -z+1/2'
'-x, -y, -z'
'x, y, -z'
'x-1/2, -y-1/2, z-1/2'
'-x-1/2, y-1/2, z-1/2'

loop_
_atom_site_label
_atom_site_type_symbol
_atom_site_fract_x
_atom_site_fract_y
_atom_site_fract_z
_atom_site_U_iso_or_equiv
_atom_site_adp_type
_atom_site_occupancy
_atom_site_symmetry_multiplicity
_atom_site_calc_flag
_atom_site_refinement_flags
_atom_site_disorder_assembly
_atom_site_disorder_group
Mo1 Mo 0.34486(6) 0.84031(6) 0.0000 0.0332(4) Uani 1 2 d S . .
Mo2 Mo 0.28545(4) 0.93568(4) 0.06922(4) 0.0355(3) Uani 1 1 d . A .
Mo3 Mo 0.09430(6) 0.83296(7) 0.0000 0.0346(4) Uani 1 2 d S . .
Mo4 Mo 0.21547(7) 1.01621(6) 0.0000 0.0409(4) Uani 1 2 d S . .
Mo5 Mo 0.32911(4) 0.62078(5) 0.25967(4) 0.0407(3) Uani 1 1 d . A .
Mo6 Mo 0.14946(4) 0.93207(5) 0.06931(4) 0.0363(3) Uani 1 1 d . A .
Mo7 Mo 0.28425(4) 0.64998(5) 0.14726(4) 0.0386(3) Uani 1 1 d . A .
Mo8 Mo 0.32209(4) 0.72829(5) 0.34228(4) 0.0389(3) Uani 1 1 d . A .
Mo9 Mo 0.16669(4) 0.64225(5) 0.14428(4) 0.0412(3) Uani 1 1 d . A .
Mo10 Mo 0.12057(4) 0.60449(5) 0.25452(5) 0.0425(3) Uani 1 1 d . A .
Mo11 Mo 0.11322(4) 0.70983(5) 0.33838(4) 0.0429(3) Uani 1 1 d . A .
Mo12 Mo 0.15339(5) 0.83145(6) 0.29042(5) 0.0507(3) Uani 1 1 d . A .
Mo13 Mo 0.26988(5) 0.84019(6) 0.29136(5) 0.0600(4) Uani 1 1 d . A .
Cu1 Cu 0.27717(5) 0.79591(6) 0.10848(5) 0.0295(3) Uani 1 1 d . A .
Cu2 Cu 0.21408(5) 0.87614(6) 0.17419(5) 0.0316(3) Uani 1 1 d . A .
Cu3 Cu 0.16300(5) 0.79038(6) 0.10705(5) 0.0308(3) Uani 1 1 d . A .
Cu4 Cu -0.03079(5) 0.73640(7) 0.24392(6) 0.0447(4) Uani 1 1 d . . .
Cu5 Cu 0.2081(10) 0.8426(6) 0.5000 0.044(3) Uani 0.50 2 d SP . .
Na1 Na 0.210(3) 0.830(2) 0.5000 0.044(3) Uani 0.50 2 d SP . .
V1 V 0.21944(10) 0.83156(11) 0.0000 0.0275(6) Uani 1 2 d S . .
V2 V 0.21978(7) 0.70224(8) 0.25945(7) 0.0289(4) Uani 1 1 d . A .
V3 V 0.09160(7) 0.73969(9) 0.20928(8) 0.0361(5) Uani 1 1 d . A .
V4 V 0.34709(7) 0.75798(9) 0.21539(8) 0.0328(5) Uani 1 1 d . A .
O1 O 0.1692(3) 0.5913(3) 0.2083(3) 0.039(2) Uani 1 1 d D . .
O2 O 0.1190(3) 0.6741(3) 0.1943(3) 0.038(2) Uani 1 1 d . . .
O3 O 0.2699(3) 0.6795(3) 0.2904(3) 0.0322(19) Uani 1 1 d . . .
O4 O 0.2837(3) 0.5996(3) 0.2109(3) 0.042(2) Uani 1 1 d D . .
O5 O 0.3589(3) 0.6830(3) 0.2967(3) 0.038(2) Uani 1 1 d . . .
O6 O 0.2687(3) 0.7790(3) 0.3519(3) 0.040(2) Uani 1 1 d . . .
O7 O 0.1601(3) 0.7687(4) 0.3501(3) 0.040(2) Uani 1 1 d . . .
O8 O 0.3162(3) 0.7822(3) 0.2719(3) 0.0334(19) Uani 1 1 d . . .
O9 O 0.2152(3) 0.7722(3) 0.2630(3) 0.0346(19) Uani 1 1 d . . .
O10 O 0.0829(3) 0.6612(3) 0.2909(3) 0.040(2) Uani 1 1 d . . .
O11 O 0.1143(3) 0.7658(3) 0.2691(3) 0.0339(19) Uani 1 1 d . . .
O12 O 0.1317(3) 0.5992(4) 0.1103(4) 0.054(3) Uani 1 1 d . . .
O13 O 0.2272(3) 0.6147(4) 0.1250(3) 0.042(2) Uani 1 1 d . . .
O14 O 0.2812(3) 0.7114(3) 0.1120(3) 0.039(2) Uani 1 1 d . . .
O15 O 0.2189(3) 0.7979(3) 0.1534(3) 0.0295(18) Uani 1 1 d . . .
O16 O 0.1145(3) 0.7928(3) 0.0530(3) 0.0342(19) Uani 1 1 d . . .
O17 O 0.1568(3) 0.8624(4) 0.2313(3) 0.047(2) Uani 1 1 d . . .
O18 O 0.2102(3) 0.8586(3) 0.3209(3) 0.037(2) Uani 1 1 d . . .
O19 O 0.2222(3) 0.6877(3) 0.1952(3) 0.0348(19) Uani 1 1 d . . .
O20 O 0.3262(3) 0.6892(3) 0.1989(3) 0.035(2) Uani 1 1 d . . .
O21 O 0.3319(3) 0.7984(4) 0.1684(3) 0.045(2) Uani 1 1 d . . .
O22 O 0.1658(3) 0.8786(3) 0.1139(3) 0.041(2) Uani 1 1 d . . .
O23 O 0.2718(3) 0.8816(3) 0.1130(3) 0.038(2) Uani 1 1 d . . .
O24 O 0.2198(3) 0.7903(3) 0.0511(3) 0.0359(19) Uani 1 1 d . . .
O25 O 0.1302(3) 0.6653(4) 0.3855(3) 0.051(2) Uani 1 1 d . . .
O26 O 0.1369(3) 0.5619(4) 0.3039(4) 0.053(3) Uani 1 1 d . . .
O27 O 0.1716(3) 0.6710(3) 0.2875(3) 0.0336(19) Uani 1 1 d . . .
O28 O 0.3084(3) 0.6827(4) 0.3902(3) 0.049(2) Uani 1 1 d . . .
O29 O 0.3158(3) 0.5768(4) 0.3088(3) 0.050(2) Uani 1 1 d . . .
O30 O 0.0334(3) 0.7349(4) 0.2095(4) 0.050(2) Uani 1 1 d . . .
O31 O 0.3262(3) 0.7996(3) 0.0538(3) 0.0342(19) Uani 1 1 d . . .
O32 O 0.3431(3) 0.9106(3) 0.0479(3) 0.041(2) Uani 1 1 d . . .
O33 O 0.4052(4) 0.8345(6) 0.0000 0.052(4) Uani 1 2 d S . .
O34 O 0.2701(4) 0.8748(4) 0.0000 0.030(3) Uani 1 2 d S . .
O35 O 0.3799(3) 0.5956(4) 0.2345(4) 0.056(3) Uani 1 1 d . . .
O36 O 0.3048(3) 0.8842(4) 0.3211(3) 0.047(2) Uani 1 1 d . . .
O37 O 0.1065(3) 0.7832(4) 0.1641(3) 0.052(3) Uani 1 1 d . . .
O38 O 0.2624(3) 0.8694(3) 0.2314(3) 0.040(2) Uani 1 1 d . . .
O39 O 0.1650(3) 0.7037(4) 0.1092(3) 0.046(2) Uani 1 1 d . . .
O40 O 0.0735(3) 0.5718(4) 0.2265(4) 0.058(3) Uani 1 1 d . . .
O41 O 0.0644(3) 0.7417(4) 0.3620(3) 0.053(3) Uani 1 1 d . . .
O43 O 0.0933(3) 0.9034(3) 0.0487(3) 0.042(2) Uani 1 1 d . . .
O42 O 0.2110(4) 0.9566(3) 0.1878(3) 0.051(2) Uani 1 1 d . . .
O44 O 0.1674(4) 0.8719(4) 0.0000 0.030(3) Uani 1 2 d S . .
O45 O 0.3666(3) 0.7676(4) 0.3670(3) 0.052(2) Uani 1 1 d . . .
O46 O 0.3247(3) 0.6120(4) 0.1151(3) 0.051(2) Uani 1 1 d . . .
O47 O 0.4051(3) 0.7605(4) 0.2213(4) 0.051(2) Uani 1 1 d . . .
O48 O 0.1127(3) 0.8683(4) 0.3219(4) 0.053(3) Uani 1 1 d . . .
O49 O 0.0336(4) 0.8241(6) 0.0000 0.050(3) Uani 1 2 d S . .
O50 O 0.1342(4) 0.9866(4) 0.1065(3) 0.054(3) Uani 1 1 d . . .
O53 O 0.2167(3) 0.9490(3) 0.0573(3) 0.036(2) Uani 1 1 d . . .
O54 O 0.1516(4) 0.9834(4) 0.0000 0.041(3) Uani 1 2 d S . .
O55 O 0.2803(5) 0.9875(5) 0.0000 0.041(3) Uani 1 2 d S . .
O56 O 0.2146(4) 1.0618(3) 0.0506(3) 0.054(3) Uani 1 1 d . . .
O57 O 0.2999(3) 0.9900(3) 0.1068(3) 0.050(2) Uani 1 1 d . . .
O1W O -0.0478(3) 0.8007(4) 0.2011(4) 0.056(3) Uani 1 1 d . . .
O2W O -0.0608(4) 0.6731(5) 0.1839(5) 0.083(4) Uani 1 1 d . . .
O3W O -0.0125(3) 0.6707(4) 0.2855(4) 0.058(3) Uani 1 1 d . . .
O4W O -0.0015(4) 0.7992(6) 0.3027(5) 0.095(4) Uani 1 1 d . . .
O5W O 0.1385(8) 0.8186(16) 0.5000 0.193(15) Uani 1 2 d S A .
O14W O 0.2802(9) 0.821(2) 0.5000 0.27(2) Uani 1 2 d S A .
O15W O 0.2043(16) 0.9347(19) 0.5000 0.29(2) Uiso 1 2 d S A .
O6W O 0.0187(5) 0.6207(7) 0.1403(6) 0.041(4) Uani 0.50 1 d P . .
O7W O 0.3323(7) 0.8726(11) 0.4274(6) 0.078(7) Uani 0.50 1 d P . .
O8W O 0.4013(7) 0.7214(11) 0.0784(9) 0.106(11) Uani 0.50 1 d P . .
O9W O 0.0561(9) 1.0465(11) 0.1801(10) 0.099(9) Uani 0.50 1 d P . .
O10W O 0.1082(6) 1.1042(6) 0.0986(8) 0.151(7) Uani 1 1 d . . .
O11W O 0.4290(5) 0.6450(7) 0.1468(6) 0.041(4) Uani 0.50 1 d P . .
O12W O 0.2756(4) 1.1039(4) 0.1318(4) 0.078(3) Uani 1 1 d . . .
O13W O 0.1523(5) 0.4330(6) 0.2996(7) 0.137(6) Uani 1 1 d . . .
V5 V 0.21363(10) 0.77940(13) 0.39007(10) 0.0465(8) Uani 0.853(4) 1 d PD A 1
O58 O 0.2088(4) 0.8333(5) 0.4270(4) 0.066(3) Uani 0.853(4) 1 d PD A 1
O59 O 0.2164(4) 0.7255(5) 0.4262(4) 0.066(4) Uani 0.853(4) 1 d PD A 1
O60 O 0.2354(7) 0.4981(8) 0.2367(7) 0.135(7) Uiso 0.853(4) 1 d P A 1
V5B V 0.2283(5) 0.5528(7) 0.2149(5) 0.0465(8) Uani 0.147(4) 1 d PD A 2
O58B O 0.2319(7) 0.5063(12) 0.1699(13) 0.066(3) Uani 0.147(4) 1 d PD A 2
O59B O 0.2287(7) 0.5193(15) 0.2680(11) 0.066(4) Uani 0.147(4) 1 d PD A 2
O16W O 0.0000 0.5000 0.271(3) 0.04(2) Uani 0.147(4) 2 d SPU A 2
O17W O 0.190(3) 0.616(4) 0.5000 0.06(3) Uani 0.147(4) 2 d SPU A 2
O18W O 0.2034(11) 0.9558(13) 0.3787(12) 0.121(10) Uiso 0.50 1 d P . .
O19W O 0.0462(8) 0.7027(10) 0.0717(9) 0.089(8) Uani 0.50 1 d P . .
O20W O 0.0836(8) 0.8548(10) 0.4239(9) 0.084(7) Uiso 0.50 1 d P . .
O21W O 0.4257(9) 0.8497(11) 0.1325(10) 0.100(8) Uiso 0.50 1 d P . .
O22W O 0.0842(8) 0.4280(10) 0.2283(9) 0.083(7) Uiso 0.50 1 d P . .
O23W O 0.2889(8) 0.6785(8) 0.5000 0.108(7) Uani 1 2 d S . .
O24W O 0.1948(16) 0.6794(18) 0.0000 0.112(13) Uiso 0.50 2 d SP . .
O25W O 0.2966(16) 0.6851(18) 0.0000 0.117(14) Uiso 0.50 2 d SP . .
O24B O 0.1464(17) 0.6752(19) 0.0000 0.123(15) Uiso 0.50 2 d SP . .
O25B O 0.249(2) 0.681(2) 0.0000 0.141(17) Uiso 0.50 2 d SP . .
O26W O 0.1263(14) 0.6924(17) 0.5000 0.254(17) Uiso 1 2 d S . .
O27W O 0.1054(10) 0.9687(11) 0.2331(11) 0.255(12) Uiso 1 1 d . . .
O28W O 0.1261(12) 0.4808(14) 0.1528(13) 0.138(12) Uiso 0.50 1 d P . .
O29W O 0.0057(11) 0.9035(13) 0.2533(12) 0.132(11) Uiso 0.50 1 d P . .
O30W O 0.0709(15) 1.0576(18) 0.0000 0.121(14) Uiso 0.50 2 d SP . .
O31W O 0.0807(12) 0.5491(14) 0.4008(13) 0.139(12) Uiso 0.50 1 d P . .
O32W O 0.0609(14) 0.8931(16) 0.1778(15) 0.163(14) Uiso 0.50 1 d P . .
O33W O 0.0080(14) 0.8283(16) 0.1225(15) 0.171(15) Uiso 0.50 1 d P . .
O34W O 0.125(2) 0.544(3) 0.5000 0.20(3) Uiso 0.50 2 d SP . .
O35W O 0.1246(14) 0.9996(17) 0.3388(15) 0.179(16) Uiso 0.50 1 d P . .
O38W O 0.003(2) 0.941(2) 0.081(2) 0.28(3) Uiso 0.50 1 d P . .
O39W O -0.041(2) 0.784(2) 0.082(2) 0.25(2) Uiso 0.50 1 d P . .
O40W O 0.496(2) 0.782(2) 0.059(2) 0.28(3) Uiso 0.50 1 d P . .
O36W O 0.238(3) 0.578(4) 0.0000 0.28(4) Uiso 0.50 2 d SP . .
O41W O 0.391(4) 0.712(4) 0.5000 0.33(5) Uiso 0.50 2 d SP . .
O42W O 0.2184(18) 0.498(2) 0.083(2) 0.24(2) Uiso 0.50 1 d P . .

loop_
_atom_site_aniso_label
_atom_site_aniso_U_11
_atom_site_aniso_U_22
_atom_site_aniso_U_33
_atom_site_aniso_U_23
_atom_site_aniso_U_13
_atom_site_aniso_U_12
Mo1 0.0427(9) 0.0336(9) 0.0233(8) 0.000 0.000 -0.0069(7)
Mo2 0.0595(7) 0.0269(5) 0.0200(5) -0.0004(4) -0.0032(5) -0.0071(5)
Mo3 0.0419(9) 0.0397(9) 0.0221(7) 0.000 0.000 0.0060(7)
Mo4 0.0748(12) 0.0243(8) 0.0236(8) 0.000 0.000 0.0011(8)
Mo5 0.0389(6) 0.0416(7) 0.0417(7) 0.0133(5) -0.0063(5) 0.0015(5)
Mo6 0.0578(7) 0.0330(6) 0.0181(5) 0.0008(5) 0.0031(5) 0.0100(5)
Mo7 0.0402(6) 0.0420(7) 0.0336(6) 0.0053(5) 0.0008(5) 0.0027(5)
Mo8 0.0323(6) 0.0552(7) 0.0293(6) 0.0118(5) -0.0045(5) -0.0057(5)
Mo9 0.0420(7) 0.0481(7) 0.0334(6) 0.0061(5) -0.0051(5) -0.0089(6)
Mo10 0.0377(6) 0.0458(7) 0.0439(7) 0.0158(6) -0.0022(5) -0.0085(5)
Mo11 0.0330(6) 0.0630(8) 0.0328(6) 0.0161(6) 0.0023(5) -0.0015(6)
Mo12 0.0539(8) 0.0564(8) 0.0418(7) 0.0042(6) -0.0003(6) 0.0050(6)
Mo13 0.0701(10) 0.0613(9) 0.0485(8) 0.0035(7) 0.0002(7) -0.0061(7)
Cu1 0.0409(8) 0.0268(7) 0.0208(7) 0.0030(6) 0.0004(7) 0.0005(7)
Cu2 0.0457(9) 0.0286(8) 0.0204(7) -0.0004(6) -0.0014(7) 0.0000(7)
Cu3 0.0389(8) 0.0323(8) 0.0210(7) 0.0037(6) -0.0025(6) -0.0011(7)
Cu4 0.0276(8) 0.0564(11) 0.0502(10) 0.0144(9) 0.0020(7) 0.0012(8)
Cu5 0.054(3) 0.062(9) 0.0155(16) 0.000 0.000 -0.003(7)
Na1 0.054(3) 0.062(9) 0.0155(16) 0.000 0.000 -0.003(7)
V1 0.0403(17) 0.0255(15) 0.0168(13) 0.000 0.000 0.0003(13)
V2 0.0275(10) 0.0354(11) 0.0238(10) 0.0091(9) -0.0022(9) -0.0036(9)
V3 0.0330(12) 0.0427(13) 0.0325(12) 0.0108(10) -0.0078(10) -0.0047(10)
V4 0.0323(11) 0.0366(12) 0.0295(11) 0.0072(10) 0.0043(9) -0.0027(9)
O1 0.039(5) 0.039(5) 0.039(5) 0.009(4) 0.001(4) -0.002(4)
O2 0.029(4) 0.045(5) 0.039(5) 0.012(4) -0.004(4) -0.004(4)
O3 0.034(5) 0.034(5) 0.029(4) 0.011(4) -0.006(4) -0.002(4)
O4 0.051(5) 0.037(5) 0.038(5) 0.011(4) -0.010(4) 0.000(4)
O5 0.023(4) 0.044(5) 0.047(5) 0.011(4) -0.005(4) -0.001(4)
O6 0.048(5) 0.046(5) 0.025(4) 0.011(4) 0.001(4) -0.006(4)
O7 0.044(5) 0.051(5) 0.025(4) 0.010(4) -0.004(4) -0.002(4)
O8 0.029(4) 0.044(5) 0.027(4) 0.004(4) 0.002(4) -0.003(4)
O9 0.037(5) 0.034(5) 0.033(4) 0.009(4) 0.001(4) -0.003(4)
O10 0.027(4) 0.050(5) 0.043(5) 0.012(4) -0.002(4) -0.005(4)
O11 0.029(4) 0.041(5) 0.031(4) 0.006(4) 0.000(4) -0.001(4)
O12 0.050(6) 0.059(6) 0.052(6) -0.005(5) -0.015(5) -0.019(5)
O13 0.045(5) 0.048(5) 0.032(5) -0.001(4) 0.003(4) 0.001(4)
O14 0.039(5) 0.050(5) 0.029(4) 0.004(4) 0.002(4) 0.007(4)
O15 0.036(4) 0.026(4) 0.027(4) 0.005(3) -0.004(4) 0.005(4)
O16 0.039(5) 0.041(5) 0.023(4) 0.005(4) 0.000(4) 0.000(4)
O17 0.071(6) 0.040(5) 0.031(5) 0.000(4) 0.003(5) 0.000(5)
O18 0.041(5) 0.047(5) 0.023(4) -0.001(4) 0.002(4) -0.001(4)
O19 0.031(4) 0.040(5) 0.033(4) 0.009(4) -0.004(4) -0.003(4)
O20 0.025(4) 0.045(5) 0.036(5) 0.009(4) -0.001(4) 0.001(4)
O21 0.054(6) 0.044(5) 0.037(5) 0.012(4) 0.009(4) 0.006(4)
O22 0.065(6) 0.039(5) 0.020(4) 0.009(4) 0.010(4) 0.005(4)
O23 0.060(6) 0.035(5) 0.020(4) 0.006(4) -0.005(4) -0.010(4)
O24 0.050(5) 0.022(4) 0.036(5) 0.005(4) 0.002(4) 0.000(4)
O25 0.048(6) 0.067(7) 0.036(5) 0.018(5) 0.000(4) -0.003(5)
O26 0.060(6) 0.046(6) 0.053(6) 0.021(5) -0.004(5) 0.001(5)
O27 0.033(4) 0.046(5) 0.022(4) 0.012(4) -0.003(4) 0.001(4)
O28 0.050(6) 0.059(6) 0.036(5) 0.022(5) -0.004(4) -0.003(5)
O29 0.061(6) 0.048(6) 0.042(5) 0.025(5) -0.007(5) -0.002(5)
O30 0.027(5) 0.056(6) 0.065(6) 0.014(5) -0.012(5) 0.000(4)
O31 0.042(5) 0.032(5) 0.028(4) 0.001(4) -0.001(4) 0.000(4)
O32 0.057(6) 0.031(5) 0.034(5) -0.001(4) -0.006(4) -0.003(4)
O33 0.037(7) 0.061(9) 0.057(9) 0.000 0.000 -0.014(7)
O34 0.046(7) 0.027(6) 0.017(5) 0.000 0.000 -0.003(5)
O35 0.053(6) 0.061(6) 0.055(6) 0.004(5) -0.001(5) 0.009(5)
O36 0.052(6) 0.052(6) 0.038(5) -0.009(4) 0.000(4) -0.014(5)
O37 0.072(7) 0.038(5) 0.048(6) 0.008(4) -0.018(5) -0.011(5)
O38 0.064(6) 0.028(5) 0.029(5) 0.004(4) 0.001(4) -0.001(4)
O39 0.038(5) 0.064(6) 0.035(5) 0.016(5) -0.003(4) -0.008(5)
O40 0.049(6) 0.058(6) 0.066(7) 0.017(5) -0.006(5) -0.019(5)
O41 0.036(5) 0.081(7) 0.041(5) 0.001(5) 0.003(4) 0.008(5)
O43 0.053(6) 0.036(5) 0.035(5) -0.003(4) 0.006(4) 0.009(4)
O42 0.083(7) 0.030(5) 0.039(5) -0.001(4) -0.010(5) 0.006(5)
O44 0.054(7) 0.021(6) 0.015(5) 0.000 0.000 -0.001(5)
O45 0.036(5) 0.070(7) 0.049(6) 0.003(5) 0.002(4) -0.012(5)
O46 0.050(6) 0.053(6) 0.049(6) 0.000(5) -0.002(5) 0.008(5)
O47 0.038(5) 0.056(6) 0.058(6) 0.009(5) 0.008(5) -0.007(5)
O48 0.052(6) 0.054(6) 0.055(6) -0.010(5) -0.007(5) 0.016(5)
O49 0.050(8) 0.073(10) 0.028(7) 0.000 0.000 0.010(7)
O50 0.085(7) 0.040(5) 0.036(5) -0.008(4) 0.009(5) 0.015(5)
O53 0.062(6) 0.028(4) 0.017(4) 0.005(3) -0.002(4) 0.002(4)
O54 0.063(9) 0.020(6) 0.040(7) 0.000 0.000 0.011(6)
O55 0.070(9) 0.035(7) 0.020(6) 0.000 0.000 -0.014(6)
O56 0.100(8) 0.033(5) 0.029(5) -0.012(4) -0.002(5) 0.002(5)
O57 0.082(7) 0.031(5) 0.039(5) -0.011(4) -0.004(5) -0.011(5)
O1W 0.034(5) 0.066(7) 0.067(7) 0.024(5) 0.001(5) 0.002(5)
O2W 0.058(7) 0.097(9) 0.095(9) 0.013(7) -0.016(7) 0.010(6)
O3W 0.034(5) 0.067(7) 0.072(7) 0.037(6) 0.000(5) -0.001(5)
O4W 0.060(7) 0.129(11) 0.096(9) -0.001(9) -0.010(7) 0.025(7)
O5W 0.090(16) 0.44(5) 0.052(12) 0.000 0.000 0.03(2)
O14W 0.110(19) 0.67(8) 0.040(12) 0.000 0.000 -0.10(3)
O6W 0.015(8) 0.065(12) 0.043(10) -0.005(9) -0.003(7) 0.009(8)
O7W 0.075(15) 0.15(2) 0.012(9) -0.015(11) 0.005(9) -0.042(15)
O8W 0.051(13) 0.16(2) 0.11(2) 0.102(19) 0.044(13) 0.068(15)
O9W 0.091(19) 0.10(2) 0.11(2) -0.028(17) -0.017(16) -0.013(16)
O10W 0.151(15) 0.091(11) 0.212(19) -0.019(12) -0.069(14) -0.002(10)
O11W 0.022(9) 0.064(12) 0.037(10) -0.004(9) 0.008(7) -0.006(8)
O12W 0.080(8) 0.064(7) 0.088(8) -0.027(6) -0.016(7) -0.001(6)
O13W 0.120(12) 0.130(13) 0.160(15) -0.052(12) -0.059(11) 0.051(10)
V5 0.0415(16) 0.071(2) 0.0276(13) 0.0089(13) -0.0003(12) -0.0013(14)
O58 0.062(8) 0.095(10) 0.041(6) -0.017(7) -0.001(6) -0.011(7)
O59 0.035(6) 0.115(11) 0.049(7) 0.031(7) -0.010(6) 0.000(7)
V5B 0.0415(16) 0.071(2) 0.0276(13) 0.0089(13) -0.0003(12) -0.0013(14)
O58B 0.062(8) 0.095(10) 0.041(6) -0.017(7) -0.001(6) -0.011(7)
O59B 0.035(6) 0.115(11) 0.049(7) 0.031(7) -0.010(6) 0.000(7)
O16W 0.04(2) 0.04(2) 0.04(2) 0.000 0.000 -0.006(10)
O17W 0.05(3) 0.06(3) 0.06(3) 0.000 0.000 0.000(10)
O19W 0.090(17) 0.089(17) 0.088(17) 0.053(14) -0.034(14) -0.061(14)
O23W 0.18(2) 0.090(14) 0.050(10) 0.000 0.000 0.003(14)

loop_
_atom_type_symbol
_atom_type_description
_atom_type_scat_dispersion_real
_atom_type_scat_dispersion_imag
_atom_type_scat_source
N N 0.0061 0.0033 'International Tables Vol C Tables 4.2.6.8 and 6.1.1.4'
O O 0.0106 0.0060 'International Tables Vol C Tables 4.2.6.8 and 6.1.1.4'
V V 0.3005 0.5294 'International Tables Vol C Tables 4.2.6.8 and 6.1.1.4'
Cu Cu 0.3201 1.2651 'International Tables Vol C Tables 4.2.6.8 and 6.1.1.4'
Mo Mo -1.6832 0.6857 'International Tables Vol C Tables 4.2.6.8 and 6.1.1.4'
Na Na 0.0362 0.0249 'International Tables Vol C Tables 4.2.6.8 and 6.1.1.4'
H H 0.0000 0.0000 'International Tables Vol C Tables 4.2.6.8 and 6.1.1.4'

loop_
_geom_angle_atom_site_label_1
_geom_angle_atom_site_label_2
_geom_angle_atom_site_label_3
_geom_angle
_geom_angle_site_symmetry_1
_geom_angle_site_symmetry_3
O33 Mo1 O31 104.4(4) . 6
O33 Mo1 O31 104.4(4) . .
O31 Mo1 O31 103.6(5) 6 .
O33 Mo1 O32 95.1(4) . .
O31 Mo1 O32 153.9(3) 6 .
O31 Mo1 O32 87.7(3) . .
O33 Mo1 O32 95.1(4) . 6
O31 Mo1 O32 87.7(3) 6 6
O31 Mo1 O32 153.9(3) . 6
O32 Mo1 O32 73.3(4) . 6
O33 Mo1 O34 163.3(5) . .
O31 Mo1 O34 85.6(3) 6 .
O31 Mo1 O34 85.6(3) . .
O32 Mo1 O34 71.7(3) . .
O32 Mo1 O34 71.7(3) 6 .
O57 Mo2 O23 103.8(4) . .
O57 Mo2 O32 102.6(4) . .
O23 Mo2 O32 98.8(4) . .
O57 Mo2 O53 101.8(4) . .
O23 Mo2 O53 90.4(4) . .
O32 Mo2 O53 151.0(3) . .
O57 Mo2 O55 93.6(4) . .
O23 Mo2 O55 158.5(4) . .
O32 Mo2 O55 89.5(4) . .
O53 Mo2 O55 73.5(4) . .
O57 Mo2 O34 165.8(4) . .
O23 Mo2 O34 90.4(3) . .
O32 Mo2 O34 74.1(4) . .
O53 Mo2 O34 78.5(3) . .
O55 Mo2 O34 72.8(3) . .
O49 Mo3 O16 104.6(4) . 6
O49 Mo3 O16 104.6(4) . .
O16 Mo3 O16 102.4(5) 6 .
O49 Mo3 O43 94.9(4) . .
O16 Mo3 O43 154.7(4) 6 .
O16 Mo3 O43 87.9(3) . .
O49 Mo3 O43 94.9(4) . 6
O16 Mo3 O43 87.9(3) 6 6
O16 Mo3 O43 154.7(4) . 6
O43 Mo3 O43 74.2(4) . 6
O49 Mo3 O44 162.7(5) . .
O16 Mo3 O44 86.0(3) 6 .
O16 Mo3 O44 86.0(3) . .
O43 Mo3 O44 71.5(3) . .
O43 Mo3 O44 71.5(3) 6 .
O56 Mo4 O56 101.0(6) . 6
O56 Mo4 O55 103.7(4) . .
O56 Mo4 O55 103.7(4) 6 .
O56 Mo4 O54 103.9(4) . .
O56 Mo4 O54 103.9(4) 6 .
O55 Mo4 O54 135.8(4) . .
O56 Mo4 O53 172.5(4) . 6
O56 Mo4 O53 86.5(3) 6 6
O55 Mo4 O53 74.2(3) . 6
O54 Mo4 O53 73.9(3) . 6
O56 Mo4 O53 86.5(3) . .
O56 Mo4 O53 172.5(4) 6 .
O55 Mo4 O53 74.2(3) . .
O54 Mo4 O53 73.9(3) . .
O53 Mo4 O53 86.0(4) 6 .
O35 Mo5 O29 105.1(5) . .
O35 Mo5 O4 102.5(4) . .
O29 Mo5 O4 101.3(4) . .
O35 Mo5 O5 95.8(4) . .
O29 Mo5 O5 100.9(4) . .
O4 Mo5 O5 146.2(3) . .
O35 Mo5 O20 90.9(4) . .
O29 Mo5 O20 163.9(4) . .
O4 Mo5 O20 72.3(3) . .
O5 Mo5 O20 79.4(3) . .
O35 Mo5 O3 163.7(4) . .
O29 Mo5 O3 87.4(4) . .
O4 Mo5 O3 84.8(3) . .
O5 Mo5 O3 71.2(3) . .
O20 Mo5 O3 77.4(3) . .
O50 Mo6 O22 104.0(4) . .
O50 Mo6 O43 104.1(4) . .
O22 Mo6 O43 98.6(4) . .
O50 Mo6 O53 100.3(4) . .
O22 Mo6 O53 90.2(4) . .
O43 Mo6 O53 151.1(3) . .
O50 Mo6 O54 93.0(4) . .
O22 Mo6 O54 158.8(4) . .
O43 Mo6 O54 89.4(4) . .
O53 Mo6 O54 74.1(4) . .
O50 Mo6 O44 165.3(4) . .
O22 Mo6 O44 90.6(3) . .
O43 Mo6 O44 74.2(4) . .
O53 Mo6 O44 78.3(3) . .
O54 Mo6 O44 72.6(3) . .
O46 Mo7 O14 102.9(4) . .
O46 Mo7 O13 100.4(4) . .
O14 Mo7 O13 99.9(4) . .
O46 Mo7 O20 100.9(4) . .
O14 Mo7 O20 89.5(3) . .
O13 Mo7 O20 154.2(3) . .
O46 Mo7 O4 95.4(4) . .
O14 Mo7 O4 157.8(4) . .
O13 Mo7 O4 88.9(3) . .
O20 Mo7 O4 74.7(3) . .
O46 Mo7 O19 170.1(4) . .
O14 Mo7 O19 85.5(3) . .
O13 Mo7 O19 72.7(3) . .
O20 Mo7 O19 84.2(3) . .
O4 Mo7 O19 77.6(3) . .
O45 Mo8 O28 103.9(4) . .
O45 Mo8 O5 98.6(4) . .
O28 Mo8 O5 102.6(4) . .
O45 Mo8 O6 100.2(4) . .
O28 Mo8 O6 97.4(4) . .
O5 Mo8 O6 148.2(3) . .
O45 Mo8 O8 92.8(4) . .
O28 Mo8 O8 161.8(4) . .
O5 Mo8 O8 81.7(3) . .
O6 Mo8 O8 72.1(3) . .
O45 Mo8 O3 166.5(4) . .
O28 Mo8 O3 88.0(4) . .
O5 Mo8 O3 72.2(3) . .
O6 Mo8 O3 84.2(3) . .
O8 Mo8 O3 76.3(3) . .
O12 Mo9 O39 102.9(4) . .
O12 Mo9 O13 100.0(4) . .
O39 Mo9 O13 100.3(4) . .
O12 Mo9 O2 100.6(4) . .
O39 Mo9 O2 90.3(4) . .
O13 Mo9 O2 154.1(3) . .
O12 Mo9 O1 95.1(4) . .
O39 Mo9 O1 158.1(4) . .
O13 Mo9 O1 88.8(3) . .
O2 Mo9 O1 73.8(3) . .
O12 Mo9 O19 170.0(4) . .
O39 Mo9 O19 85.7(3) . .
O13 Mo9 O19 73.1(3) . .
O2 Mo9 O19 84.3(3) . .
O1 Mo9 O19 77.8(3) . .
O26 Mo10 O40 105.1(4) . .
O26 Mo10 O1 101.1(4) . .
O40 Mo10 O1 102.5(4) . .
O26 Mo10 O10 101.0(4) . .
O40 Mo10 O10 96.0(4) . .
O1 Mo10 O10 146.2(3) . .
O26 Mo10 O2 163.3(4) . .
O40 Mo10 O2 91.3(4) . .
O1 Mo10 O2 71.9(3) . .
O10 Mo10 O2 79.7(3) . .
O26 Mo10 O27 87.7(4) . .
O40 Mo10 O27 163.7(4) . .
O1 Mo10 O27 84.3(3) . .
O10 Mo10 O27 71.4(3) . .
O2 Mo10 O27 76.6(3) . .
O41 Mo11 O25 104.3(4) . .
O41 Mo11 O10 98.5(4) . .
O25 Mo11 O10 102.6(4) . .
O41 Mo11 O7 99.7(4) . .
O25 Mo11 O7 98.4(4) . .
O10 Mo11 O7 147.7(3) . .
O41 Mo11 O11 92.0(4) . .
O25 Mo11 O11 162.4(4) . .
O10 Mo11 O11 81.0(3) . .
O7 Mo11 O11 71.9(3) . .
O41 Mo11 O27 166.2(4) . .
O25 Mo11 O27 88.0(4) . .
O10 Mo11 O27 72.4(3) . .
O7 Mo11 O27 84.2(3) . .
O11 Mo11 O27 76.5(3) . .
O48 Mo12 O17 104.8(4) . .
O48 Mo12 O18 101.1(4) . .
O17 Mo12 O18 100.6(4) . .
O48 Mo12 O11 100.0(4) . .
O17 Mo12 O11 96.8(4) . .
O18 Mo12 O11 148.2(3) . .
O48 Mo12 O7 94.0(4) . .
O17 Mo12 O7 160.0(4) . .
O18 Mo12 O7 82.0(3) . .
O11 Mo12 O7 72.9(3) . .
O48 Mo12 O9 168.0(4) . .
O17 Mo12 O9 86.8(3) . .
O18 Mo12 O9 73.2(3) . .
O11 Mo12 O9 81.4(3) . .
O7 Mo12 O9 74.9(3) . .
O36 Mo13 O38 104.1(4) . .
O36 Mo13 O18 100.9(4) . .
O38 Mo13 O18 99.7(4) . .
O36 Mo13 O8 100.2(4) . .
O38 Mo13 O8 97.5(4) . .
O18 Mo13 O8 148.6(3) . .
O36 Mo13 O6 95.6(4) . .
O38 Mo13 O6 159.7(3) . .
O18 Mo13 O6 81.1(3) . .
O8 Mo13 O6 73.9(3) . .
O36 Mo13 O9 170.0(4) . .
O38 Mo13 O9 85.0(3) . .
O18 Mo13 O9 73.2(3) . .
O8 Mo13 O9 82.3(3) . .
O6 Mo13 O9 75.7(3) . .
O31 Cu1 O14 92.2(3) . .
O31 Cu1 O15 168.8(3) . .
O14 Cu1 O15 92.5(3) . .
O31 Cu1 O23 92.8(3) . .
O14 Cu1 O23 174.0(3) . .
O15 Cu1 O23 83.3(3) . .
O31 Cu1 O21 91.5(3) . .
O14 Cu1 O21 87.4(3) . .
O15 Cu1 O21 98.9(3) . .
O23 Cu1 O21 89.1(3) . .
O31 Cu1 O24 91.3(3) . .
O14 Cu1 O24 90.7(3) . .
O15 Cu1 O24 78.6(3) . .
O23 Cu1 O24 92.6(3) . .
O21 Cu1 O24 176.7(3) . .
O15 Cu2 O42 174.1(3) . .
O15 Cu2 O38 94.7(3) . .
O42 Cu2 O38 88.5(3) . .
O15 Cu2 O22 82.1(3) . .
O42 Cu2 O22 94.6(3) . .
O38 Cu2 O22 176.7(3) . .
O15 Cu2 O17 95.5(3) . .
O42 Cu2 O17 89.4(4) . .
O38 Cu2 O17 88.9(3) . .
O22 Cu2 O17 92.2(3) . .
O15 Cu2 O23 79.1(3) . .
O42 Cu2 O23 95.9(3) . .
O38 Cu2 O23 92.5(3) . .
O22 Cu2 O23 86.2(3) . .
O17 Cu2 O23 174.5(3) . .
O16 Cu3 O15 169.2(3) . .
O16 Cu3 O39 93.9(3) . .
O15 Cu3 O39 93.0(3) . .
O16 Cu3 O22 93.3(3) . .
O15 Cu3 O22 80.1(3) . .
O39 Cu3 O22 172.6(3) . .
O16 Cu3 O24 91.6(3) . .
O15 Cu3 O24 80.1(3) . .
O39 Cu3 O24 89.8(3) . .
O22 Cu3 O24 91.8(3) . .
O16 Cu3 O37 89.2(3) . .
O15 Cu3 O37 99.6(3) . .
O39 Cu3 O37 85.6(3) . .
O22 Cu3 O37 92.8(3) . .
O24 Cu3 O37 175.4(3) . .
O1W Cu4 O3W 178.4(4) . .
O1W Cu4 O30 88.7(4) . .
O3W Cu4 O30 89.9(4) . .
O1W Cu4 O47 90.5(4) . 4_465
O3W Cu4 O47 90.9(4) . 4_465
O30 Cu4 O47 178.8(4) . 4_465
O1W Cu4 O4W 87.5(4) . .
O3W Cu4 O4W 93.3(4) . .
O30 Cu4 O4W 89.3(4) . .
O47 Cu4 O4W 89.8(4) 4_465 .
O1W Cu4 O2W 92.1(4) . .
O3W Cu4 O2W 87.1(4) . .
O30 Cu4 O2W 90.8(4) . .
O47 Cu4 O2W 90.2(4) 4_465 .
O4W Cu4 O2W 179.6(4) . .
O58 Cu5 O58 166.6(12) . 6_556
O58 Cu5 O5W 88.7(9) . .
O58 Cu5 O5W 88.7(9) 6_556 .
O58 Cu5 O15W 96.7(6) . .
O58 Cu5 O15W 96.7(6) 6_556 .
O5W Cu5 O15W 103.6(18) . .
O58 Cu5 O14W 87.8(9) . .
O58 Cu5 O14W 87.8(9) 6_556 .
O5W Cu5 O14W 149.6(18) . .
O15W Cu5 O14W 107(2) . .
O58 Na1 O58 175(4) . 6_556
O58 Na1 O5W 90(3) . .
O58 Na1 O5W 90(3) 6_556 .
O58 Na1 O14W 91(3) . .
O58 Na1 O14W 91(3) 6_556 .
O5W Na1 O14W 166(4) . .
O58 Na1 O15W 87.5(18) . .
O58 Na1 O15W 87.5(18) 6_556 .
O5W Na1 O15W 94(3) . .
O14W Na1 O15W 99(4) . .
O58 Na1 V5 25.4(9) . .
O58 Na1 V5 160(3) 6_556 .
O5W Na1 V5 89.1(19) . .
O14W Na1 V5 85.7(18) . .
O15W Na1 V5 112.8(10) . .
O58 Na1 V5 160(3) . 6_556
O58 Na1 V5 25.4(9) 6_556 6_556
O5W Na1 V5 89.1(19) . 6_556
O14W Na1 V5 85.7(18) . 6_556
O15W Na1 V5 112.8(10) . 6_556
V5 Na1 V5 134(2) . 6_556
O24 V1 O24 107.1(5) 6 .
O24 V1 O44 109.3(4) 6 .
O24 V1 O44 109.3(4) . .
O24 V1 O34 110.1(4) 6 .
O24 V1 O34 110.1(4) . .
O44 V1 O34 110.7(5) . .
O9 V2 O19 104.9(4) . .
O9 V2 O27 110.5(4) . .
O19 V2 O27 111.2(4) . .
O9 V2 O3 110.6(4) . .
O19 V2 O3 111.4(4) . .
O27 V2 O3 108.1(3) . .
O37 V3 O30 107.7(5) . .
O37 V3 O2 106.8(4) . .
O30 V3 O2 111.7(4) . .
O37 V3 O11 108.6(4) . .
O30 V3 O11 112.0(4) . .
O2 V3 O11 109.9(4) . .
O21 V4 O47 108.2(5) . .
O21 V4 O20 106.1(4) . .
O47 V4 O20 112.4(4) . .
O21 V4 O8 107.5(4) . .
O47 V4 O8 112.9(4) . .
O20 V4 O8 109.3(4) . .
Mo10 O1 V5B 131.9(6) . .
Mo10 O1 Mo9 113.7(4) . .
V5B O1 Mo9 112.7(6) . .
V3 O2 Mo9 139.2(4) . .
V3 O2 Mo10 119.6(4) . .
Mo9 O2 Mo10 99.1(3) . .
V2 O3 Mo8 129.8(4) . .
V2 O3 Mo5 128.2(4) . .
Mo8 O3 Mo5 93.0(3) . .
Mo5 O4 V5B 132.3(6) . .
Mo5 O4 Mo7 112.8(4) . .
V5B O4 Mo7 113.0(6) . .
Mo8 O5 Mo5 120.3(4) . .
V5 O6 Mo8 136.2(4) . .
V5 O6 Mo13 114.0(4) . .
Mo8 O6 Mo13 108.4(4) . .
V5 O7 Mo11 137.6(5) . .
V5 O7 Mo12 112.4(4) . .
Mo11 O7 Mo12 109.0(4) . .
V4 O8 Mo13 139.0(4) . .
V4 O8 Mo8 116.6(4) . .
Mo13 O8 Mo8 103.9(3) . .
V2 O9 Mo12 132.2(4) . .
V2 O9 Mo13 130.8(4) . .
Mo12 O9 Mo13 88.4(3) . .
Mo11 O10 Mo10 119.7(4) . .
V3 O11 Mo12 135.2(4) . .
V3 O11 Mo11 119.2(4) . .
Mo12 O11 Mo11 104.5(3) . .
Mo9 O13 Mo7 121.6(4) . .
Mo7 O14 Cu1 150.6(5) . .
Cu2 O15 Cu3 101.6(3) . .
Cu2 O15 Cu1 104.0(3) . .
Cu3 O15 Cu1 106.6(3) . .
Mo3 O16 Cu3 143.0(5) . .
Mo12 O17 Cu2 135.1(5) . .
Mo12 O18 Mo13 119.6(4) . .
V2 O19 Mo9 129.0(4) . .
V2 O19 Mo7 129.3(4) . .
Mo9 O19 Mo7 90.9(3) . .
V4 O20 Mo7 140.7(4) . .
V4 O20 Mo5 118.5(4) . .
Mo7 O20 Mo5 98.8(3) . .
V4 O21 Cu1 135.2(5) . .
Mo6 O22 Cu2 133.0(5) . .
Mo6 O22 Cu3 130.2(4) . .
Cu2 O22 Cu3 93.5(3) . .
Mo2 O23 Cu1 132.3(4) . .
Mo2 O23 Cu2 130.5(4) . .
Cu1 O23 Cu2 92.1(3) . .
V1 O24 Cu3 122.6(4) . .
V1 O24 Cu1 120.9(4) . .
Cu3 O24 Cu1 94.7(3) . .
V2 O27 Mo10 129.2(4) . .
V2 O27 Mo11 129.4(4) . .
Mo10 O27 Mo11 92.8(3) . .
V3 O30 Cu4 153.3(6) . .
Mo1 O31 Cu1 142.5(4) . .
Mo2 O32 Mo1 117.9(4) . .
V1 O34 Mo1 122.7(5) . .
V1 O34 Mo2 120.6(3) . .
Mo1 O34 Mo2 93.1(3) . .
V1 O34 Mo2 120.6(3) . 6
Mo1 O34 Mo2 93.1(3) . 6
Mo2 O34 Mo2 100.0(4) . 6
V3 O37 Cu3 137.1(5) . .
Mo13 O38 Cu2 141.4(5) . .
Mo9 O39 Cu3 149.5(5) . .
Mo6 O43 Mo3 118.1(4) . .
V1 O44 Mo3 122.3(5) . .
V1 O44 Mo6 120.8(3) . .
Mo3 O44 Mo6 93.2(3) . .
V1 O44 Mo6 120.8(3) . 6
Mo3 O44 Mo6 93.2(3) . 6
Mo6 O44 Mo6 99.9(4) . 6
V4 O47 Cu4 158.7(6) . 4_565
Mo6 O53 Mo2 152.0(4) . .
Mo6 O53 Mo4 104.1(4) . .
Mo2 O53 Mo4 103.9(4) . .
Mo4 O54 Mo6 104.4(4) . 6
Mo4 O54 Mo6 104.4(4) . .
Mo6 O54 Mo6 111.8(5) 6 .
Mo4 O55 Mo2 105.1(4) . 6
Mo4 O55 Mo2 105.1(4) . .
Mo2 O55 Mo2 110.9(5) 6 .
Na1 O5W Cu5 9(2) . .
Na1 O14W Cu5 8(2) . .
Cu5 O15W Na1 1(3) . .
O59 V5 O58 107.0(6) . .
O59 V5 O6 106.0(5) . .
O58 V5 O6 113.5(5) . .
O59 V5 O7 105.1(5) . .
O58 V5 O7 112.4(5) . .
O6 V5 O7 112.2(4) . .
O59 V5 Na1 76.7(11) . .
O58 V5 Na1 30.4(11) . .
O6 V5 Na1 122.1(18) . .
O7 V5 Na1 123.0(17) . .
V5 O58 Na1 124.2(19) . .
V5 O58 Cu5 133.4(9) . .
Na1 O58 Cu5 9(2) . .
O59B V5B O58B 106.5(11) . .
O59B V5B O1 109.0(11) . .
O58B V5B O1 108.6(11) . .
O59B V5B O4 109.4(11) . .
O58B V5B O4 108.0(11) . .
O1 V5B O4 115.0(9) . .
O24B O24W O25B 178(5) . .
O25W O25B O24W 178(5) . .

loop_
_geom_bond_atom_site_label_1
_geom_bond_atom_site_label_2
_geom_bond_distance
_geom_bond_site_symmetry_2
Mo1 O33 1.707(12) .
Mo1 O31 1.791(8) 6
Mo1 O31 1.791(8) .
Mo1 O32 2.100(8) .
Mo1 O32 2.100(8) 6
Mo1 O34 2.265(11) .
Mo2 O57 1.683(8) .
Mo2 O23 1.772(7) .
Mo2 O32 1.821(9) .
Mo2 O53 1.989(9) .
Mo2 O55 2.201(7) .
Mo2 O34 2.366(7) .
Mo3 O49 1.726(13) .
Mo3 O16 1.783(7) 6
Mo3 O16 1.783(7) .
Mo3 O43 2.114(8) .
Mo3 O43 2.114(8) 6
Mo3 O44 2.262(11) .
Mo4 O56 1.717(8) .
Mo4 O56 1.717(8) 6
Mo4 O55 1.953(13) .
Mo4 O54 1.966(13) .
Mo4 O53 2.201(7) 6
Mo4 O53 2.201(7) .
Mo5 O35 1.688(9) .
Mo5 O29 1.705(8) .
Mo5 O4 1.879(8) .
Mo5 O5 1.966(8) .
Mo5 O20 2.285(8) .
Mo5 O3 2.327(8) .
Mo6 O50 1.686(8) .
Mo6 O22 1.793(8) .
Mo6 O43 1.809(9) .
Mo6 O53 1.966(9) .
Mo6 O54 2.193(6) .
Mo6 O44 2.371(7) .
Mo7 O46 1.685(9) .
Mo7 O14 1.738(8) .
Mo7 O13 1.909(8) .
Mo7 O20 2.029(8) .
Mo7 O4 2.057(8) .
Mo7 O19 2.336(8) .
Mo8 O45 1.698(9) .
Mo8 O28 1.708(8) .
Mo8 O5 1.918(8) .
Mo8 O6 1.950(8) .
Mo8 O8 2.256(8) .
Mo8 O3 2.317(8) .
Mo9 O12 1.682(8) .
Mo9 O39 1.735(9) .
Mo9 O13 1.899(8) .
Mo9 O2 2.026(8) .
Mo9 O1 2.074(8) .
Mo9 O19 2.327(8) .
Mo10 O26 1.709(8) .
Mo10 O40 1.706(9) .
Mo10 O1 1.857(8) .
Mo10 O10 1.970(9) .
Mo10 O2 2.295(8) .
Mo10 O27 2.314(8) .
Mo11 O41 1.692(9) .
Mo11 O25 1.699(8) .
Mo11 O10 1.905(8) .
Mo11 O7 1.957(8) .
Mo11 O11 2.255(8) .
Mo11 O27 2.314(8) .
Mo12 O48 1.666(9) .
Mo12 O17 1.720(8) .
Mo12 O18 1.906(8) .
Mo12 O11 1.999(8) .
Mo12 O7 2.177(8) .
Mo12 O9 2.361(8) .
Mo13 O36 1.640(8) .
Mo13 O38 1.732(8) .
Mo13 O18 1.904(8) .
Mo13 O8 1.973(8) .
Mo13 O6 2.158(8) .
Mo13 O9 2.363(8) .
Cu1 O31 1.993(8) .
Cu1 O14 2.028(8) .
Cu1 O15 2.022(8) .
Cu1 O23 2.060(8) .
Cu1 O21 2.203(9) .
Cu1 O24 2.213(8) .
Cu2 O15 1.954(7) .
Cu2 O42 1.961(8) .
Cu2 O38 2.032(8) .
Cu2 O22 2.085(8) .
Cu2 O17 2.226(9) .
Cu2 O23 2.287(8) .
Cu3 O16 1.968(8) .
Cu3 O15 1.998(7) .
Cu3 O39 2.077(9) .
Cu3 O22 2.121(8) .
Cu3 O24 2.171(8) .
Cu3 O37 2.191(10) .
Cu4 O1W 1.964(9) .
Cu4 O3W 1.980(9) .
Cu4 O30 2.023(9) .
Cu4 O47 2.026(9) 4_465
Cu4 O4W 2.304(13) .
Cu4 O2W 2.342(12) .
Cu5 O58 1.924(11) .
Cu5 O58 1.924(11) 6_556
Cu5 O5W 2.05(4) .
Cu5 O15W 2.21(5) .
Cu5 O14W 2.10(4) .
Na1 O58 1.913(11) .
Na1 O58 1.913(11) 6_556
Na1 O5W 2.03(10) .
Na1 O14W 2.00(10) .
Na1 O15W 2.51(7) .
Na1 V5 3.12(2) .
Na1 V5 3.12(2) 6_556
V1 O24 1.664(7) 6
V1 O24 1.664(7) .
V1 O44 1.759(11) .
V1 O34 1.765(11) .
V2 O9 1.681(8) .
V2 O19 1.720(8) .
V2 O27 1.716(8) .
V2 O3 1.720(7) .
V3 O37 1.631(9) .
V3 O30 1.645(8) .
V3 O2 1.794(9) .
V3 O11 1.805(8) .
V4 O21 1.622(8) .
V4 O47 1.645(9) .
V4 O20 1.800(8) .
V4 O8 1.813(8) .
O1 V5B 1.912(18) .
O4 V5B 1.925(18) .
O6 V5 1.848(8) .
O7 V5 1.855(8) .
O34 Mo2 2.366(7) 6
O44 Mo6 2.371(7) 6
O47 Cu4 2.026(9) 4_565
O54 Mo6 2.193(6) 6
O55 Mo2 2.201(7) 6
V5 O59 1.602(11) .
V5 O58 1.619(12) .
V5B O59B 1.605(15) .
V5B O58B 1.625(15) .
O24W O24B 1.37(5) .
O24W O25B 1.53(6) .
O25W O25B 1.35(6) .

loop_
_platon_squeeze_void_nr
_platon_squeeze_void_average_x
_platon_squeeze_void_average_y
_platon_squeeze_void_average_z
_platon_squeeze_void_volume
_platon_squeeze_void_count_electrons
_platon_squeeze_void_content
1 0.000 0.500 0.000 460 108 ' '
2 0.500 0.500 0.000 516 120 ' '
3 0.500 1.000 0.000 219 59 ' '
4 0.000 0.000 0.500 516 121 ' '
5 0.500 1.000 0.500 459 109 ' '
6 0.000 0.500 0.500 219 59 ' '
